data_7238457
loop_
_publ_author_name
'Coombs, Benjamin A.'
'Rutter, Simon R.'
'Goeta, Andr\'es E.'
'Sparkes, Hazel A.'
'Batsanov, Andrei S.'
'Beeby, Andrew'

_publ_section_title
;
 2,5-bis(Arylethynyl)thienyl systems: Preparation and photophysical
 properties. Part II
;
_journal_issue 5
_journal_name_full 'RSC Advances'
_journal_page_first 1870
_journal_paper_doi 10.1039/c1ra00728a
_journal_volume 2
_journal_year 2012
_chemical_formula_moiety 'C30 H30 O4 S'
_chemical_formula_sum 'C30 H30 O4 S'
_chemical_formula_weight 486.60
_space_group_IT_number 14
_space_group_name_Hall '-P 2yn'
_space_group_name_H-M_alt 'P 1 21/n 1'
_symmetry_cell_setting monoclinic
_symmetry_space_group_name_H-M 'P 1 21/n 1'
_atom_sites_solution_hydrogens geom
_atom_sites_solution_primary direct
_atom_sites_solution_secondary difmap
_audit_creation_method SHELXL-97
_cell_angle_alpha 90.00
_cell_angle_beta 107.172(6)
_cell_angle_gamma 90.00
_cell_formula_units_Z 4
_cell_length_a 16.4620(8)
_cell_length_b 7.2069(3)
_cell_length_c 23.1514(14)
_cell_measurement_reflns_used 3416
_cell_measurement_temperature 120(2)
_cell_measurement_theta_max 28.5029
_cell_measurement_theta_min 2.6718
_cell_volume 2624.2(2)
_computing_cell_refinement
;
CrysAlisPro, Oxford Diffraction Ltd.,
Version 1.171.33.41 (release 06-05-2009 CrysAlis171 .NET)
(compiled May 6 2009,17:20:42)
;
_computing_data_collection
;
CrysAlisPro, Oxford Diffraction Ltd.,
Version 1.171.33.41 (release 06-05-2009 CrysAlis171 .NET)
(compiled May 6 2009,17:20:42)
;
_computing_data_reduction
;
CrysAlisPro, Oxford Diffraction Ltd.,
Version 1.171.33.41 (release 06-05-2009 CrysAlis171 .NET)
(compiled May 6 2009,17:20:42)
;
_computing_molecular_graphics 'ORTEP3 for Windows (Farrugia, 1997)'
_computing_publication_material 'WinGX publication routines (Farrugia, 1999)'
_computing_structure_refinement 'SHELXL-97 (Sheldrick, 1997)'
_computing_structure_solution 'SHELXS-97 (Sheldrick, 1990)'
_diffrn_ambient_temperature 120(2)
_diffrn_detector_area_resol_mean 16.1511
_diffrn_measured_fraction_theta_full 0.999
_diffrn_measured_fraction_theta_max 0.999
_diffrn_measurement_device_type 'Xcalibur, Sapphire3, Gemini ultra'
_diffrn_radiation_monochromator graphite
_diffrn_radiation_source 'Enhance (Mo) X-ray Source'
_diffrn_radiation_type MoK\a
_diffrn_radiation_wavelength 0.71073
_diffrn_reflns_av_R_equivalents 0.0789
_diffrn_reflns_av_sigmaI/netI 0.1196
_diffrn_reflns_limit_h_max 19
_diffrn_reflns_limit_h_min -19
_diffrn_reflns_limit_k_max 8
_diffrn_reflns_limit_k_min -8
_diffrn_reflns_limit_l_max 27
_diffrn_reflns_limit_l_min -27
_diffrn_reflns_number 19062
_diffrn_reflns_theta_full 25.00
_diffrn_reflns_theta_max 25.03
_diffrn_reflns_theta_min 2.68
_exptl_absorpt_coefficient_mu 0.156
_exptl_absorpt_correction_T_max 1.00000
_exptl_absorpt_correction_T_min 0.97880
_exptl_absorpt_correction_type multi-scan
_exptl_absorpt_process_details
;
CrysAlisPro, Oxford Diffraction Ltd.,
Version 1.171.33.41 (release 06-05-2009 CrysAlis171 .NET)
(compiled May 6 2009,17:20:42)
Empirical absorption correction using spherical harmonics,
implemented in SCALE3 ABSPACK scaling algorithm.
;
_exptl_crystal_colour orange
_exptl_crystal_density_diffrn 1.232
_exptl_crystal_density_method 'not measured'
_exptl_crystal_description needle
_exptl_crystal_F_000 1032
_exptl_crystal_size_max 0.40
_exptl_crystal_size_mid 0.10
_exptl_crystal_size_min 0.08
_refine_diff_density_max 0.421
_refine_diff_density_min -0.296
_refine_diff_density_rms 0.042
_refine_ls_extinction_method none
_refine_ls_goodness_of_fit_ref 0.865
_refine_ls_hydrogen_treatment constr
_refine_ls_matrix_type full
_refine_ls_number_parameters 322
_refine_ls_number_reflns 4640
_refine_ls_number_restraints 0
_refine_ls_restrained_S_all 0.865
_refine_ls_R_factor_all 0.1261
_refine_ls_R_factor_gt 0.0508
_refine_ls_shift/su_max 0.000
_refine_ls_shift/su_mean 0.000
_refine_ls_structure_factor_coef Fsqd
_refine_ls_weighting_details 'calc w=1/[\s^2^(Fo^2^)+(0.0264P)^2^+0.0000P] where P=(Fo^2^+2Fc^2^)/3'
_refine_ls_weighting_scheme calc
_refine_ls_wR_factor_gt 0.0696
_refine_ls_wR_factor_ref 0.0821
_reflns_number_gt 2544
_reflns_number_total 4640
_reflns_threshold_expression >2sigma(I)
_cod_data_source_file c1ra00728a.txt
_cod_data_source_block 09srv317
_cod_original_sg_symbol_H-M 'P 21/n'
_cod_database_code 7238457

loop_
_symmetry_equiv_pos_as_xyz
'x, y, z'
'-x+1/2, y+1/2, -z+1/2'
'-x, -y, -z'
'x-1/2, -y-1/2, z-1/2'

loop_
_atom_site_label
_atom_site_type_symbol
_atom_site_fract_x
_atom_site_fract_y
_atom_site_fract_z
_atom_site_U_iso_or_equiv
_atom_site_adp_type
_atom_site_occupancy
_atom_site_symmetry_multiplicity
_atom_site_calc_flag
_atom_site_refinement_flags
S1 S 0.37841(4) 0.89558(10) 0.07433(3) 0.0309(2) Uani 1 1 d .
O1 O 0.39910(11) 0.7193(2) 0.05355(8) 0.0387(5) Uani 1 1 d .
O2 O 0.36779(10) 0.9051(3) 0.13339(8) 0.0395(5) Uani 1 1 d .
O3 O 0.26391(10) 1.2594(2) -0.04342(8) 0.0311(5) Uani 1 1 d .
O4 O 0.44192(10) 1.3378(2) 0.00488(8) 0.0323(5) Uani 1 1 d .
C1 C -0.24656(16) 0.5437(4) -0.10867(12) 0.0394(8) Uani 1 1 d .
H1A H -0.3013 0.4868 -0.1298 0.059 Uiso 1 1 calc R
H1B H -0.2533 0.6787 -0.1076 0.059 Uiso 1 1 calc R
H1C H -0.2267 0.4957 -0.0673 0.059 Uiso 1 1 calc R
C2 C -0.20910(16) 0.5826(4) -0.20512(12) 0.0453(8) Uani 1 1 d .
H2A H -0.1660 0.5572 -0.2256 0.068 Uiso 1 1 calc R
H2B H -0.2155 0.7171 -0.2017 0.068 Uiso 1 1 calc R
H2C H -0.2636 0.5288 -0.2285 0.068 Uiso 1 1 calc R
C3 C -0.17670(16) 0.2871(3) -0.14736(13) 0.0371(8) Uani 1 1 d .
H3A H -0.1564 0.2324 -0.1069 0.056 Uiso 1 1 calc R
H3B H -0.1374 0.2555 -0.1704 0.056 Uiso 1 1 calc R
H3C H -0.2333 0.2383 -0.1682 0.056 Uiso 1 1 calc R
C4 C -0.18138(16) 0.4967(4) -0.14201(12) 0.0290(7) Uani 1 1 d .
C5 C -0.09498(15) 0.5811(4) -0.10678(11) 0.0248(6) Uani 1 1 d .
C6 C -0.08880(16) 0.7706(4) -0.09410(12) 0.0301(7) Uani 1 1 d .
H6 H -0.1386 0.8449 -0.1062 0.036 Uiso 1 1 calc R
C7 C -0.01219(16) 0.8526(4) -0.06453(12) 0.0313(7) Uani 1 1 d .
H7 H -0.0098 0.9821 -0.0564 0.038 Uiso 1 1 calc R
C8 C 0.06169(15) 0.7468(4) -0.04648(11) 0.0250(7) Uani 1 1 d .
C9 C 0.05617(16) 0.5585(4) -0.05786(11) 0.0294(7) Uani 1 1 d .
H9 H 0.1059 0.4839 -0.0452 0.035 Uiso 1 1 calc R
C10 C -0.02089(16) 0.4777(4) -0.08747(11) 0.0294(7) Uani 1 1 d .
H10 H -0.0232 0.3478 -0.0948 0.035 Uiso 1 1 calc R
C11 C 0.14239(17) 0.8347(4) -0.01881(12) 0.0284(7) Uani 1 1 d .
C12 C 0.20930(17) 0.9094(4) 0.00148(12) 0.0282(7) Uani 1 1 d .
C13 C 0.29017(16) 0.9958(3) 0.01966(11) 0.0259(7) Uani 1 1 d .
C14 C 0.31560(16) 1.1510(4) -0.00133(12) 0.0267(7) Uani 1 1 d .
C15 C 0.40724(16) 1.1912(4) 0.02307(12) 0.0251(7) Uani 1 1 d .
C16 C 0.45006(16) 1.0680(3) 0.06457(12) 0.0257(7) Uani 1 1 d .
C17 C 0.29997(16) 1.4352(3) -0.05237(12) 0.0337(7) Uani 1 1 d .
H17A H 0.2961 1.5223 -0.0202 0.040 Uiso 1 1 calc R
H17B H 0.2666 1.4879 -0.0917 0.040 Uiso 1 1 calc R
C18 C 0.39055(16) 1.4173(4) -0.05137(12) 0.0344(7) Uani 1 1 d .
H18A H 0.3941 1.3378 -0.0854 0.041 Uiso 1 1 calc R
H18B H 0.4131 1.5413 -0.0568 0.041 Uiso 1 1 calc R
C19 C 0.53781(17) 1.0521(3) 0.09553(13) 0.0308(7) Uani 1 1 d .
C20 C 0.61107(18) 1.0290(4) 0.12272(13) 0.0308(7) Uani 1 1 d .
C21 C 0.69948(16) 1.0066(4) 0.15531(12) 0.0259(7) Uani 1 1 d .
C22 C 0.76077(16) 1.1085(4) 0.13933(12) 0.0298(7) Uani 1 1 d .
H22 H 0.7442 1.1930 0.1065 0.036 Uiso 1 1 calc R
C23 C 0.84633(16) 1.0885(4) 0.17083(12) 0.0334(7) Uani 1 1 d .
H23 H 0.8872 1.1605 0.1591 0.040 Uiso 1 1 calc R
C24 C 0.87346(17) 0.9668(4) 0.21860(12) 0.0309(7) Uani 1 1 d .
C25 C 0.81141(17) 0.8643(4) 0.23371(13) 0.0400(8) Uani 1 1 d .
H25 H 0.8283 0.7786 0.2662 0.048 Uiso 1 1 calc R
C26 C 0.72595(17) 0.8823(4) 0.20316(13) 0.0376(8) Uani 1 1 d .
H26 H 0.6852 0.8098 0.2148 0.045 Uiso 1 1 calc R
C27 C 0.96757(17) 0.9430(4) 0.25502(13) 0.0419(8) Uani 1 1 d .
C28 C 1.02515(17) 1.0705(5) 0.23218(14) 0.0781(13) Uani 1 1 d .
H28A H 1.0073 1.1996 0.2339 0.117 Uiso 1 1 calc R
H28B H 1.0212 1.0382 0.1903 0.117 Uiso 1 1 calc R
H28C H 1.0840 1.0558 0.2576 0.117 Uiso 1 1 calc R
C29 C 0.99285(19) 0.7379(5) 0.24994(14) 0.0662(11) Uani 1 1 d .
H29A H 1.0523 0.7194 0.2737 0.099 Uiso 1 1 calc R
H29B H 0.9859 0.7078 0.2075 0.099 Uiso 1 1 calc R
H29C H 0.9563 0.6568 0.2654 0.099 Uiso 1 1 calc R
C30 C 0.97814(17) 0.9878(4) 0.32107(12) 0.0479(9) Uani 1 1 d .
H30A H 1.0373 0.9658 0.3450 0.072 Uiso 1 1 calc R
H30B H 0.9404 0.9081 0.3360 0.072 Uiso 1 1 calc R
H30C H 0.9635 1.1182 0.3248 0.072 Uiso 1 1 calc R

loop_
_atom_site_aniso_label
_atom_site_aniso_U_11
_atom_site_aniso_U_22
_atom_site_aniso_U_33
_atom_site_aniso_U_23
_atom_site_aniso_U_13
_atom_site_aniso_U_12
S1 0.0224(4) 0.0330(4) 0.0344(5) -0.0010(4) 0.0038(4) -0.0077(4)
O1 0.0358(12) 0.0259(11) 0.0509(14) -0.0067(10) 0.0073(11) -0.0011(9)
O2 0.0364(12) 0.0545(13) 0.0289(12) -0.0012(11) 0.0117(10) -0.0113(11)
O3 0.0235(10) 0.0279(11) 0.0395(13) 0.0011(10) 0.0057(10) -0.0068(9)
O4 0.0229(11) 0.0306(12) 0.0425(13) 0.0020(10) 0.0082(10) -0.0081(9)
C1 0.0237(16) 0.0456(19) 0.044(2) -0.0009(16) 0.0026(15) -0.0070(14)
C2 0.0304(17) 0.061(2) 0.0343(19) 0.0050(18) -0.0056(15) -0.0125(17)
C3 0.0289(17) 0.0411(19) 0.039(2) -0.0066(16) 0.0062(15) -0.0148(15)
C4 0.0187(16) 0.0417(19) 0.0242(18) 0.0045(15) 0.0027(14) -0.0077(14)
C5 0.0224(16) 0.0339(18) 0.0186(16) 0.0018(14) 0.0065(13) -0.0073(14)
C6 0.0198(16) 0.0354(18) 0.0317(19) 0.0018(14) 0.0027(14) 0.0001(14)
C7 0.0305(17) 0.0291(17) 0.0335(19) -0.0007(14) 0.0082(15) -0.0075(14)
C8 0.0176(15) 0.0357(18) 0.0209(17) 0.0010(14) 0.0046(13) -0.0111(14)
C9 0.0228(16) 0.0326(18) 0.0315(18) 0.0026(14) 0.0060(14) -0.0002(13)
C10 0.0303(17) 0.0270(16) 0.0288(18) -0.0008(14) 0.0055(15) -0.0067(14)
C11 0.0275(17) 0.0338(17) 0.0226(18) 0.0027(13) 0.0054(15) -0.0050(14)
C12 0.0256(16) 0.0339(17) 0.0245(17) 0.0005(15) 0.0066(14) -0.0012(15)
C13 0.0230(16) 0.0271(17) 0.0276(18) -0.0043(14) 0.0075(14) -0.0084(13)
C14 0.0210(16) 0.0318(18) 0.0265(18) -0.0042(14) 0.0059(14) -0.0010(14)
C15 0.0250(16) 0.0215(16) 0.0319(19) -0.0071(14) 0.0131(15) -0.0080(13)
C16 0.0214(16) 0.0256(17) 0.0292(17) -0.0059(14) 0.0061(14) -0.0058(13)
C17 0.0342(17) 0.0265(17) 0.0385(19) -0.0001(14) 0.0079(15) -0.0045(14)
C18 0.0327(17) 0.0332(17) 0.0380(19) 0.0029(16) 0.0116(15) -0.0073(15)
C19 0.0266(18) 0.0299(17) 0.037(2) -0.0068(14) 0.0111(16) -0.0080(14)
C20 0.0274(18) 0.0297(17) 0.0350(19) -0.0074(14) 0.0087(16) -0.0056(14)
C21 0.0194(16) 0.0256(16) 0.0297(18) -0.0057(14) 0.0023(14) -0.0048(13)
C22 0.0297(17) 0.0294(16) 0.0277(17) 0.0052(14) 0.0044(14) 0.0000(15)
C23 0.0230(17) 0.0451(18) 0.0349(19) 0.0029(16) 0.0130(15) -0.0091(15)
C24 0.0257(17) 0.0433(18) 0.0233(17) 0.0016(15) 0.0068(15) -0.0008(15)
C25 0.0351(18) 0.045(2) 0.036(2) 0.0161(16) 0.0056(16) 0.0021(16)
C26 0.0289(17) 0.0405(19) 0.044(2) 0.0094(17) 0.0124(16) -0.0107(15)
C27 0.0209(16) 0.072(2) 0.033(2) 0.0082(17) 0.0083(15) 0.0050(16)
C28 0.0178(17) 0.156(4) 0.057(3) 0.042(3) 0.0056(17) -0.003(2)
C29 0.046(2) 0.103(3) 0.048(2) 0.000(2) 0.0116(19) 0.038(2)
C30 0.0270(18) 0.074(2) 0.037(2) 0.0074(18) 0.0008(16) 0.0021(17)

loop_
_atom_type_symbol
_atom_type_description
_atom_type_scat_dispersion_real
_atom_type_scat_dispersion_imag
_atom_type_scat_source
C C 0.0033 0.0016 'International Tables Vol C Tables 4.2.6.8 and 6.1.1.4'
H H 0.0000 0.0000 'International Tables Vol C Tables 4.2.6.8 and 6.1.1.4'
O O 0.0106 0.0060 'International Tables Vol C Tables 4.2.6.8 and 6.1.1.4'
S S 0.1246 0.1234 'International Tables Vol C Tables 4.2.6.8 and 6.1.1.4'

loop_
_geom_angle_atom_site_label_1
_geom_angle_atom_site_label_2
_geom_angle_atom_site_label_3
_geom_angle
O2 S1 O1 118.12(12)
O2 S1 C16 111.21(12)
O1 S1 C16 110.18(11)
O2 S1 C13 110.91(12)
O1 S1 C13 110.29(12)
C16 S1 C13 93.39(12)
C14 O3 C17 114.69(19)
C15 O4 C18 114.2(2)
C4 C1 H1A 109.5
C4 C1 H1B 109.5
H1A C1 H1B 109.5
C4 C1 H1C 109.5
H1A C1 H1C 109.5
H1B C1 H1C 109.5
C4 C2 H2A 109.5
C4 C2 H2B 109.5
H2A C2 H2B 109.5
C4 C2 H2C 109.5
H2A C2 H2C 109.5
H2B C2 H2C 109.5
C4 C3 H3A 109.5
C4 C3 H3B 109.5
H3A C3 H3B 109.5
C4 C3 H3C 109.5
H3A C3 H3C 109.5
H3B C3 H3C 109.5
C3 C4 C2 109.5(2)
C3 C4 C1 108.7(2)
C2 C4 C1 109.6(2)
C3 C4 C5 112.0(2)
C2 C4 C5 108.4(2)
C1 C4 C5 108.7(2)
C10 C5 C6 117.1(2)
C10 C5 C4 123.1(2)
C6 C5 C4 119.8(2)
C7 C6 C5 121.6(3)
C7 C6 H6 119.2
C5 C6 H6 119.2
C6 C7 C8 120.3(2)
C6 C7 H7 119.9
C8 C7 H7 119.9
C9 C8 C7 118.6(2)
C9 C8 C11 121.2(2)
C7 C8 C11 120.2(2)
C8 C9 C10 120.6(3)
C8 C9 H9 119.7
C10 C9 H9 119.7
C9 C10 C5 121.7(2)
C9 C10 H10 119.1
C5 C10 H10 119.1
C12 C11 C8 177.0(3)
C11 C12 C13 174.1(3)
C14 C13 C12 128.9(3)
C14 C13 S1 108.8(2)
C12 C13 S1 122.2(2)
C13 C14 O3 123.6(2)
C13 C14 C15 114.8(3)
O3 C14 C15 121.5(2)
O4 C15 C16 124.6(2)
O4 C15 C14 121.5(2)
C16 C15 C14 113.9(2)
C15 C16 C19 131.1(2)
C15 C16 S1 109.01(19)
C19 C16 S1 119.8(2)
O3 C17 C18 112.0(2)
O3 C17 H17A 109.2
C18 C17 H17A 109.2
O3 C17 H17B 109.2
C18 C17 H17B 109.2
H17A C17 H17B 107.9
O4 C18 C17 111.4(2)
O4 C18 H18A 109.3
C17 C18 H18A 109.3
O4 C18 H18B 109.3
C17 C18 H18B 109.3
H18A C18 H18B 108.0
C20 C19 C16 176.4(3)
C19 C20 C21 178.5(3)
C22 C21 C26 118.2(2)
C22 C21 C20 120.4(3)
C26 C21 C20 121.4(2)
C21 C22 C23 120.7(2)
C21 C22 H22 119.6
C23 C22 H22 119.6
C24 C23 C22 121.7(3)
C24 C23 H23 119.2
C22 C23 H23 119.2
C23 C24 C25 116.9(2)
C23 C24 C27 123.1(2)
C25 C24 C27 120.0(2)
C26 C25 C24 122.4(3)
C26 C25 H25 118.8
C24 C25 H25 118.8
C25 C26 C21 120.0(3)
C25 C26 H26 120.0
C21 C26 H26 120.0
C30 C27 C28 108.8(3)
C30 C27 C24 109.0(2)
C28 C27 C24 111.8(2)
C30 C27 C29 109.0(2)
C28 C27 C29 109.9(3)
C24 C27 C29 108.3(2)
C27 C28 H28A 109.5
C27 C28 H28B 109.5
H28A C28 H28B 109.5
C27 C28 H28C 109.5
H28A C28 H28C 109.5
H28B C28 H28C 109.5
C27 C29 H29A 109.5
C27 C29 H29B 109.5
H29A C29 H29B 109.5
C27 C29 H29C 109.5
H29A C29 H29C 109.5
H29B C29 H29C 109.5
C27 C30 H30A 109.5
C27 C30 H30B 109.5
H30A C30 H30B 109.5
C27 C30 H30C 109.5
H30A C30 H30C 109.5
H30B C30 H30C 109.5

loop_
_geom_bond_atom_site_label_1
_geom_bond_atom_site_label_2
_geom_bond_distance
S1 O2 1.4304(17)
S1 O1 1.4349(18)
S1 C16 1.773(2)
S1 C13 1.774(3)
O3 C14 1.340(3)
O3 C17 1.440(3)
O4 C15 1.327(3)
O4 C18 1.446(3)
C1 C4 1.533(3)
C1 H1A 0.9800
C1 H1B 0.9800
C1 H1C 0.9800
C2 C4 1.527(3)
C2 H2A 0.9800
C2 H2B 0.9800
C2 H2C 0.9800
C3 C4 1.519(3)
C3 H3A 0.9800
C3 H3B 0.9800
C3 H3C 0.9800
C4 C5 1.540(3)
C5 C10 1.386(3)
C5 C6 1.394(3)
C6 C7 1.378(3)
C6 H6 0.9500
C7 C8 1.391(3)
C7 H7 0.9500
C8 C9 1.380(3)
C8 C11 1.440(3)
C9 C10 1.380(3)
C9 H9 0.9500
C10 H10 0.9500
C11 C12 1.191(3)
C12 C13 1.416(3)
C13 C14 1.335(3)
C14 C15 1.475(3)
C15 C16 1.345(3)
C16 C19 1.415(4)
C17 C18 1.490(3)
C17 H17A 0.9900
C17 H17B 0.9900
C18 H18A 0.9900
C18 H18B 0.9900
C19 C20 1.196(3)
C20 C21 1.437(4)
C21 C22 1.384(3)
C21 C26 1.391(3)
C22 C23 1.389(3)
C22 H22 0.9500
C23 C24 1.378(3)
C23 H23 0.9500
C24 C25 1.387(3)
C24 C27 1.539(3)
C25 C26 1.382(3)
C25 H25 0.9500
C26 H26 0.9500
C27 C30 1.522(3)
C27 C28 1.523(4)
C27 C29 1.550(4)
C28 H28A 0.9800
C28 H28B 0.9800
C28 H28C 0.9800
C29 H29A 0.9800
C29 H29B 0.9800
C29 H29C 0.9800
C30 H30A 0.9800
C30 H30B 0.9800
C30 H30C 0.9800
